data_7058078
loop_
_publ_author_name
'Kumar, Manesh'
'Sheikh, Haq Nawaz'
'Fraconetti, Antonio'
'Zar\;eba, Jan K.'
'Sahoo, Subash Chandra'
'Frontera, Antonio'

_publ_section_title
;
 2,5-Furandicarboxylic acid as a linker for lanthanide coordination
 polymers: the role of heteroaromatic \p--\p stacking and hydrogen bonding
;
_journal_issue 5
_journal_name_full 'New Journal of Chemistry'
_journal_page_first 2179
_journal_paper_doi 10.1039/C8NJ05701J
_journal_volume 43
_journal_year 2019
_chemical_formula_moiety 'C21 H19 Ce2 N O19, C3 H7 N O, 2.33(H2 O)'
_chemical_formula_sum 'C24 H30.67 Ce2 N2 O22.33'
_chemical_formula_weight 984.73
_space_group_crystal_system monoclinic
_space_group_IT_number 14
_space_group_name_Hall '-P 2yn'
_space_group_name_H-M_alt 'P 1 21/n 1'
_symmetry_space_group_name_Hall '-P 2yn'
_symmetry_space_group_name_H-M 'P 1 21/n 1'
_atom_sites_solution_hydrogens mixed
_audit_creation_date 2018-12-14
_audit_creation_method
;
Olex2 1.2-ac3
(compiled 2017.02.24 svn.r3390 for Rigaku Oxford Diffraction, GUI svn.r5318)
;
_audit_update_record
;
2018-12-14 deposited with the CCDC.
2019-01-03 downloaded from the CCDC.
;
_cell_angle_alpha 90
_cell_angle_beta 93.8770(10)
_cell_angle_gamma 90
_cell_formula_units_Z 4
_cell_length_a 10.42140(10)
_cell_length_b 21.2330(3)
_cell_length_c 15.8248(2)
_cell_measurement_reflns_used 31985
_cell_measurement_temperature 293(2)
_cell_measurement_theta_max 27.3090
_cell_measurement_theta_min 3.2740
_cell_volume 3493.66(7)
_computing_cell_refinement 'CrysAlisPro 1.171.39.46 (Rigaku OD, 2018)'
_computing_data_collection 'CrysAlisPro 1.171.39.46 (Rigaku OD, 2018)'
_computing_data_reduction 'CrysAlisPro 1.171.39.46 (Rigaku OD, 2018)'
_computing_molecular_graphics 'Olex2 (Dolomanov et al., 2009)'
_computing_publication_material 'Olex2 (Dolomanov et al., 2009)'
_computing_structure_refinement 'ShelXL (Sheldrick, 2015)'
_computing_structure_solution 'ShelXT (Sheldrick, 2015)'
_diffrn_ambient_temperature 293(2)
_diffrn_detector_type HyPix3000
_diffrn_measured_fraction_theta_full 0.998
_diffrn_measured_fraction_theta_max 0.946
_diffrn_measurement_details
;
List of Runs (angles in degrees, time in seconds):

  # Type    Start    End  Width  t~exp~   \w     \q     \k     \f   Frames
#--------------------------------------------------------------------------
  1  \w    -57.00 -22.00   0.50    8.00    --   -9.95 125.00   0.00   70
  2  \w    -57.00 -28.00   0.50    8.00    --   10.22 -19.00-120.00   58
  3  \w     -8.00  69.00   0.50    8.00    --   10.22  57.00-120.00  154
  4  \w      9.00  59.00   0.50    8.00    --   10.22-125.00 -60.00  100
  5  \w    -15.00  22.00   0.50    8.00    --   10.22  77.00  30.00   74
  6  \w     38.00  64.00   0.50    8.00    --   10.22  77.00  30.00   52
  7  \w    -45.00 -12.00   0.50    8.00    --   10.22 -38.00 150.00   66
  8  \w     -9.00  28.00   0.50    8.00    --   10.22 -99.00 -30.00   74
  9  \w     -8.00  65.00   0.50    8.00    --   10.22  57.00 150.00  146
 10  \w    -60.00  15.00   0.50    8.00    --   10.22 -19.00   0.00  150
 11  \w    -60.00  17.00   0.50    8.00    --   10.22 -19.00 -90.00  154
 12  \w    -40.00 -10.00   0.50    8.00    --   10.22 129.00-107.57   60
 13  \w    -31.00   6.00   0.50    8.00    --   10.22 114.00 149.92   74
 14  \w    -19.00  25.00   0.50    8.00    --   10.22 -99.00  30.00   88
;
_diffrn_measurement_device 'four-circle diffractometer'
_diffrn_measurement_device_type 'SuperNova, Single source at offset/far, HyPix3000'
_diffrn_measurement_method '\w scans'
_diffrn_radiation_type MoK\a
_diffrn_radiation_wavelength 0.71073
_diffrn_reflns_av_R_equivalents 0.0615
_diffrn_reflns_av_unetI/netI 0.0358
_diffrn_reflns_Laue_measured_fraction_full 0.998
_diffrn_reflns_Laue_measured_fraction_max 0.946
_diffrn_reflns_limit_h_max 13
_diffrn_reflns_limit_h_min -13
_diffrn_reflns_limit_k_max 27
_diffrn_reflns_limit_k_min -27
_diffrn_reflns_limit_l_max 20
_diffrn_reflns_limit_l_min -20
_diffrn_reflns_number 42392
_diffrn_reflns_point_group_measured_fraction_full 0.998
_diffrn_reflns_point_group_measured_fraction_max 0.946
_diffrn_reflns_theta_full 25.242
_diffrn_reflns_theta_max 27.471
_diffrn_reflns_theta_min 3.216
_exptl_absorpt_coefficient_mu 2.663
_exptl_absorpt_correction_T_max 1.00000
_exptl_absorpt_correction_T_min 0.64662
_exptl_absorpt_correction_type multi-scan
_exptl_absorpt_process_details
;
CrysAlisPro 1.171.39.46 (Rigaku Oxford Diffraction, 2018)
Empirical absorption correction using spherical harmonics,
 implemented in SCALE3 ABSPACK scaling algorithm.
;
_exptl_crystal_colour colourless
_exptl_crystal_colour_primary colourless
_exptl_crystal_density_diffrn 1.872
_exptl_crystal_description block
_exptl_crystal_F_000 1933
_exptl_crystal_size_max 0.2
_exptl_crystal_size_mid 0.18
_exptl_crystal_size_min 0.15
_refine_diff_density_max 0.733
_refine_diff_density_min -0.716
_refine_diff_density_rms 0.121
_refine_ls_extinction_method none
_refine_ls_goodness_of_fit_ref 1.203
_refine_ls_hydrogen_treatment mixed
_refine_ls_matrix_type full
_refine_ls_number_parameters 502
_refine_ls_number_reflns 7585
_refine_ls_number_restraints 40
_refine_ls_restrained_S_all 1.202
_refine_ls_R_factor_all 0.0422
_refine_ls_R_factor_gt 0.0381
_refine_ls_shift/su_max 0.001
_refine_ls_shift/su_mean 0.000
_refine_ls_structure_factor_coef Fsqd
_refine_ls_weighting_details 'w=1/[\s^2^(Fo^2^)+17.1996P] where P=(Fo^2^+2Fc^2^)/3'
_refine_ls_weighting_scheme calc
_refine_ls_wR_factor_gt 0.0862
_refine_ls_wR_factor_ref 0.0876
_reflns_Friedel_coverage 0.000
_reflns_number_gt 6848
_reflns_number_total 7585
_reflns_threshold_expression 'I > 2\s(I)'
_cod_data_source_file c8nj05701j2.cif
_cod_data_source_block sub-kas-f16
_cod_depositor_comments 'Adding full bibliography for 7058075--7058079.cif.'
_cod_database_code 7058078
_shelx_shelxl_version_number 2018/3
_shelx_space_group_comment
;
The symmetry employed for this shelxl refinement is uniquely defined
by the following loop, which should always be used as a source of
symmetry information in preference to the above space-group names.
They are only intended as comments.
;
_olex2_refinement_description
;
1. Fixed Uiso
 At 1.2 times of:
  All C(H) groups
 At 1.5 times of:
  All C(H,H,H) groups, All O(H,H) groups
2. Restrained distances
 O16-H16A = O16-H16B
 0.85 with sigma of 0.02
 H16A-H16B
 1.34 with sigma of 0.04
 Ce02-H16A \\sim Ce02-H16B
 with sigma of 0.02
3. Rigid body (RIGU) restrains
 C21A, N1, C21, C20A, C19, C19A, C20
 with sigma for 1-2 distances of 0.0001 and sigma for 1-3 distances of 0.0001
4. Others
 Fixed Sof: C21A(0.65) H21A(0.65) H21B(0.65) H21C(0.65) C19A(0.65) H19A(0.65)
 C20A(0.65) H20A(0.65) H20B(0.65) H20C(0.65) C21(0.35) H21D(0.35) H21E(0.35)
 H21F(0.35) C20(0.35) H20D(0.35) H20E(0.35) H20F(0.35) C19(0.35) H19(0.35)
 O23(0.33333) H23D(0.33333) H23E(0.33333)
5.a Riding coordinates:
 O23(H23D,H23E)
5.b Free rotating group:
 O21(H21G,H21H), O22(H22A,H22B)
5.c Rotating group:
 O17(H17A,H17B), O18(H18A,H18B)
5.d Aromatic/amide H refined with riding coordinates:
 C15(H15), C4(H4), C16(H16), C10(H10), C3(H3), C9(H9), C22(H22), C19A(H19A),
 C19(H19)
5.e Idealised Me refined as rotating group:
 C23(H23A,H23B,H23C), C24(H24A,H24B,H24C), C21A(H21A,H21B,H21C), C20A(H20A,
 H20B,H20C), C21(H21D,H21E,H21F), C20(H20D,H20E,H20F)
;
_olex2_submission_special_instructions 'No special instructions were received'
_oxdiff_exptl_absorpt_empirical_details
;
Empirical correction (ABSPACK) includes:
- Absorption correction using spherical harmonics
- Frame scaling
;

loop_
_space_group_symop_operation_xyz
'x, y, z'
'-x+1/2, y+1/2, -z+1/2'
'-x, -y, -z'
'x-1/2, -y-1/2, z-1/2'

loop_
_atom_site_label
_atom_site_type_symbol
_atom_site_fract_x
_atom_site_fract_y
_atom_site_fract_z
_atom_site_U_iso_or_equiv
_atom_site_adp_type
_atom_site_occupancy
_atom_site_site_symmetry_order
_atom_site_calc_flag
_atom_site_refinement_flags_posn
_atom_site_refinement_flags_adp
_atom_site_refinement_flags_occupancy
_atom_site_disorder_assembly
_atom_site_disorder_group
Ce01 Ce 0.47983(3) 0.46751(2) 0.13026(2) 0.02450(8) Uani 1 1 d . . . . .
Ce02 Ce 0.95575(2) 0.49248(2) 0.37113(2) 0.02306(8) Uani 1 1 d D . . . .
O11 O 0.3816(3) 0.53358(17) 0.0168(2) 0.0323(8) Uani 1 1 d . . . . .
O6 O 0.9395(3) 0.43237(16) 0.5043(2) 0.0305(8) Uani 1 1 d . . . . .
O5 O 0.2108(3) 0.45061(19) 0.5546(2) 0.0349(9) Uani 1 1 d . . . . .
O12 O 0.3041(4) 0.5852(2) -0.0959(2) 0.0416(10) Uani 1 1 d . . . . .
O9 O 0.8750(4) 0.10986(18) 0.5216(2) 0.0388(9) Uani 1 1 d . . . . .
O1 O 0.7565(3) 0.43507(18) 0.3433(2) 0.0336(8) Uani 1 1 d . . . . .
O10 O 0.9625(4) 0.15560(18) 0.6368(2) 0.0370(9) Uani 1 1 d . . . . .
O8 O 0.9371(4) 0.27135(17) 0.5664(2) 0.0344(8) Uani 1 1 d . . . . .
O3 O 0.4322(3) 0.44074(18) 0.3948(2) 0.0285(8) Uani 1 1 d . . . . .
O14 O 0.0884(3) 0.51631(19) 0.2454(2) 0.0367(9) Uani 1 1 d . . . . .
O7 O 0.9921(4) 0.38817(18) 0.6277(2) 0.0404(9) Uani 1 1 d . . . . .
O16 O 0.9985(4) 0.3890(2) 0.3027(3) 0.0485(11) Uani 1 1 d D . . . .
H16A H 0.949(4) 0.368(2) 0.269(4) 0.073 Uiso 1 1 d DR . . . .
H16B H 1.070(3) 0.370(2) 0.301(4) 0.073 Uiso 1 1 d DR . . . .
O4 O 0.1777(3) 0.4611(2) 0.4138(2) 0.0396(9) Uani 1 1 d . . . . .
O15 O -0.1151(3) 0.5397(2) 0.2172(2) 0.0385(9) Uani 1 1 d . . . . .
O13 O 0.1547(3) 0.54824(17) 0.0924(2) 0.0290(8) Uani 1 1 d . . . . .
O17 O 0.6514(4) 0.55225(19) 0.1321(2) 0.0384(9) Uani 1 1 d . . . . .
H17A H 0.682271 0.557847 0.182650 0.058 Uiso 1 1 d GR . . . .
H17B H 0.617986 0.586345 0.113027 0.058 Uiso 1 1 d GR . . . .
O18 O 0.2755(4) 0.4372(2) 0.1914(3) 0.0471(11) Uani 1 1 d . . . . .
H18A H 0.286406 0.402772 0.218862 0.071 Uiso 1 1 d GR . . . .
H18B H 0.216936 0.432076 0.151535 0.071 Uiso 1 1 d GR . . . .
C7 C 0.9512(5) 0.3849(2) 0.5518(3) 0.0284(11) Uani 1 1 d . . . . .
O2 O 0.5777(4) 0.4470(3) 0.2636(2) 0.0573(13) Uani 1 1 d . . . . .
C13 C 0.2913(5) 0.5627(2) -0.0244(3) 0.0271(10) Uani 1 1 d . . . . .
O19 O 0.4060(4) 0.5601(2) 0.2081(3) 0.0611(13) Uani 1 1 d . . . . .
C8 C 0.9116(5) 0.3232(2) 0.5159(3) 0.0294(11) Uani 1 1 d . . . . .
C6 C 0.2467(5) 0.4494(3) 0.4799(3) 0.0299(11) Uani 1 1 d . . . . .
C12 C 0.9100(5) 0.1584(2) 0.5632(3) 0.0304(11) Uani 1 1 d . . . . .
C1 C 0.6376(4) 0.4378(2) 0.3321(3) 0.0244(10) Uani 1 1 d . . . . .
O20 O 0.2363(5) 0.3330(2) 0.2938(4) 0.0721(15) Uani 1 1 d . . . . .
C18 C -0.0016(5) 0.5364(2) 0.1959(3) 0.0295(11) Uani 1 1 d . . . . .
C14 C 0.1641(5) 0.5688(2) 0.0111(3) 0.0297(11) Uani 1 1 d . . . . .
O21 O 0.8312(6) 0.3233(3) 0.1957(4) 0.0800(17) Uani 1 1 d . . . . .
H21G H 0.776509 0.297439 0.213036 0.120 Uiso 1 1 d G . . . .
H21H H 0.792138 0.354542 0.172294 0.120 Uiso 1 1 d G . . . .
C2 C 0.5616(4) 0.4290(2) 0.4064(3) 0.0279(11) Uani 1 1 d . . . . .
C17 C 0.0272(5) 0.5564(2) 0.1106(3) 0.0280(11) Uani 1 1 d . . . . .
C11 C 0.8898(5) 0.2198(3) 0.5226(4) 0.0354(12) Uani 1 1 d . . . . .
C5 C 0.3837(5) 0.4344(3) 0.4729(3) 0.0299(11) Uani 1 1 d . . . . .
C15 C 0.0499(5) 0.5892(3) -0.0216(3) 0.0372(13) Uani 1 1 d . . . . .
H15 H 0.031680 0.605807 -0.075523 0.045 Uiso 1 1 calc R . . . .
C4 C 0.4788(5) 0.4196(3) 0.5314(4) 0.0405(14) Uani 1 1 d . . . . .
H4 H 0.470890 0.412905 0.588869 0.049 Uiso 1 1 calc R . . . .
C16 C -0.0377(5) 0.5806(3) 0.0420(3) 0.0377(13) Uani 1 1 d . . . . .
H16 H -0.125013 0.590109 0.037063 0.045 Uiso 1 1 calc R . . . .
C10 C 0.8357(6) 0.2382(3) 0.4469(4) 0.0446(14) Uani 1 1 d . . . . .
H10 H 0.796829 0.212283 0.405319 0.053 Uiso 1 1 calc R . . . .
C3 C 0.5932(5) 0.4164(3) 0.4880(4) 0.0402(14) Uani 1 1 d . . . . .
H3 H 0.675126 0.407241 0.511879 0.048 Uiso 1 1 calc R . . . .
C9 C 0.8491(6) 0.3050(3) 0.4426(4) 0.0420(14) Uani 1 1 d . . . . .
H9 H 0.820280 0.330890 0.397870 0.050 Uiso 1 1 calc R . . . .
N1 N 0.3847(7) 0.6544(3) 0.2698(4) 0.0727(15) Uani 1 1 d . U . . .
N2 N 0.3409(9) 0.2792(4) 0.4008(6) 0.094(2) Uani 1 1 d . . . . .
C22 C 0.3332(8) 0.3114(4) 0.3277(6) 0.068(2) Uani 1 1 d . . . . .
H22 H 0.409124 0.317470 0.301078 0.081 Uiso 1 1 calc R . . . .
O22 O 0.6177(12) 0.2429(6) 0.2293(7) 0.177(4) Uani 1 1 d . . . . .
H22A H 0.556271 0.243257 0.191168 0.266 Uiso 1 1 d G . . . .
H22B H 0.645543 0.205473 0.236189 0.266 Uiso 1 1 d G . . . .
C23 C 0.4635(13) 0.2544(6) 0.4340(10) 0.152(6) Uani 1 1 d . . . . .
H23A H 0.465288 0.209646 0.425320 0.228 Uiso 1 1 calc GR . . . .
H23B H 0.475090 0.263334 0.493454 0.228 Uiso 1 1 calc GR . . . .
H23C H 0.531423 0.273717 0.405134 0.228 Uiso 1 1 calc GR . . . .
C24 C 0.2324(16) 0.2703(8) 0.4465(10) 0.183(8) Uani 1 1 d . . . . .
H24A H 0.171870 0.303519 0.433575 0.274 Uiso 1 1 calc GR . . . .
H24B H 0.257297 0.270608 0.506032 0.274 Uiso 1 1 calc GR . . . .
H24C H 0.193493 0.230489 0.431367 0.274 Uiso 1 1 calc GR . . . .
C21A C 0.3101(15) 0.6930(6) 0.3267(10) 0.088(3) Uani 0.65 1 d . U P A 1
H21A H 0.251072 0.719228 0.293564 0.132 Uiso 0.65 1 calc GR . P A 1
H21B H 0.367726 0.718862 0.361518 0.132 Uiso 0.65 1 calc GR . P A 1
H21C H 0.263112 0.665836 0.362064 0.132 Uiso 0.65 1 calc GR . P A 1
C19A C 0.3523(11) 0.5949(5) 0.2539(6) 0.0520(19) Uani 0.65 1 d . U P A 1
H19A H 0.282310 0.578825 0.280411 0.062 Uiso 0.65 1 calc R . P A 1
C20A C 0.496(2) 0.6803(9) 0.2390(18) 0.197(5) Uani 0.65 1 d . U P A 1
H20A H 0.483057 0.686145 0.178867 0.296 Uiso 0.65 1 calc GR . P A 1
H20B H 0.567042 0.652288 0.251200 0.296 Uiso 0.65 1 calc GR . P A 1
H20C H 0.513723 0.720180 0.265803 0.296 Uiso 0.65 1 calc GR . P A 1
C21 C 0.460(3) 0.7143(15) 0.299(3) 0.136(8) Uani 0.35 1 d . U P A 2
H21D H 0.401540 0.745208 0.318243 0.204 Uiso 0.35 1 calc GR . P A 2
H21E H 0.504341 0.731031 0.252894 0.204 Uiso 0.35 1 calc GR . P A 2
H21F H 0.521818 0.703625 0.344940 0.204 Uiso 0.35 1 calc GR . P A 2
C20 C 0.254(3) 0.6539(13) 0.284(2) 0.098(7) Uani 0.35 1 d . U P A 2
H20D H 0.231758 0.614479 0.308891 0.147 Uiso 0.35 1 calc GR . P A 2
H20E H 0.204132 0.659037 0.230785 0.147 Uiso 0.35 1 calc GR . P A 2
H20F H 0.234803 0.687739 0.321171 0.147 Uiso 0.35 1 calc GR . P A 2
C19 C 0.450(3) 0.6115(12) 0.2288(18) 0.087(4) Uani 0.35 1 d . U P A 2
H19 H 0.533485 0.621222 0.215264 0.105 Uiso 0.35 1 calc R . P A 2
O23 O 0.733(3) 0.6439(13) 0.3035(18) 0.150(10) Uiso 0.3333 1 d . . P . .
H23D H 0.704758 0.647585 0.252111 0.225 Uiso 0.3333 1 d R . P . .
H23E H 0.680648 0.622675 0.330571 0.225 Uiso 0.3333 1 d R . P . .

loop_
_atom_site_aniso_label
_atom_site_aniso_U_11
_atom_site_aniso_U_22
_atom_site_aniso_U_33
_atom_site_aniso_U_23
_atom_site_aniso_U_13
_atom_site_aniso_U_12
Ce01 0.02114(14) 0.03292(16) 0.01948(13) 0.00206(11) 0.00161(10) 0.00238(11)
Ce02 0.01668(13) 0.03297(16) 0.01981(13) 0.00238(11) 0.00333(10) -0.00017(11)
O11 0.0280(18) 0.040(2) 0.0293(19) 0.0064(16) 0.0018(15) 0.0086(16)
O6 0.0268(18) 0.0318(19) 0.0330(19) 0.0071(15) 0.0031(15) -0.0007(15)
O5 0.0248(18) 0.051(2) 0.0295(19) 0.0031(17) 0.0078(15) 0.0051(17)
O12 0.036(2) 0.056(3) 0.035(2) 0.0200(19) 0.0180(17) 0.0163(19)
O9 0.050(2) 0.032(2) 0.034(2) -0.0048(16) -0.0013(18) 0.0013(18)
O1 0.0143(16) 0.049(2) 0.037(2) -0.0027(17) 0.0031(15) -0.0005(15)
O10 0.046(2) 0.034(2) 0.030(2) -0.0005(16) 0.0010(17) -0.0056(17)
O8 0.042(2) 0.0292(19) 0.033(2) 0.0021(15) 0.0030(16) 0.0004(16)
O3 0.0148(15) 0.049(2) 0.0216(17) -0.0003(15) 0.0031(13) 0.0035(15)
O14 0.0262(19) 0.055(2) 0.0295(19) 0.0111(17) 0.0075(15) 0.0055(17)
O7 0.058(3) 0.037(2) 0.0259(19) 0.0052(16) 0.0012(18) -0.0093(19)
O16 0.029(2) 0.047(3) 0.070(3) -0.015(2) 0.010(2) 0.0029(19)
O4 0.0201(18) 0.067(3) 0.031(2) 0.0011(19) -0.0002(15) 0.0068(18)
O15 0.0215(18) 0.065(3) 0.029(2) 0.0084(18) 0.0064(15) 0.0003(18)
O13 0.0227(17) 0.042(2) 0.0227(17) 0.0070(15) 0.0038(14) 0.0038(15)
O17 0.039(2) 0.050(2) 0.0257(19) 0.0068(17) -0.0021(16) -0.0047(18)
O18 0.036(2) 0.048(3) 0.059(3) 0.013(2) 0.015(2) 0.0069(19)
C7 0.022(2) 0.035(3) 0.028(3) 0.002(2) 0.007(2) -0.004(2)
O2 0.030(2) 0.119(4) 0.022(2) 0.010(2) -0.0012(16) 0.015(2)
C13 0.028(3) 0.028(3) 0.026(2) 0.004(2) 0.008(2) 0.003(2)
O19 0.046(3) 0.067(3) 0.071(3) -0.036(3) 0.011(2) 0.000(2)
C8 0.027(3) 0.029(3) 0.033(3) 0.003(2) 0.006(2) 0.000(2)
C6 0.021(2) 0.036(3) 0.034(3) -0.002(2) 0.008(2) 0.001(2)
C12 0.031(3) 0.028(3) 0.032(3) -0.001(2) 0.006(2) 0.001(2)
C1 0.020(2) 0.030(3) 0.022(2) 0.0011(19) 0.0015(19) 0.0025(19)
O20 0.051(3) 0.060(3) 0.106(4) 0.011(3) 0.013(3) 0.013(3)
C18 0.025(3) 0.035(3) 0.029(3) 0.001(2) 0.004(2) -0.001(2)
C14 0.032(3) 0.035(3) 0.022(2) 0.006(2) 0.006(2) 0.004(2)
O21 0.087(4) 0.067(4) 0.082(4) 0.004(3) -0.030(3) 0.020(3)
C2 0.014(2) 0.040(3) 0.030(3) 0.004(2) 0.0017(19) 0.000(2)
C17 0.029(3) 0.037(3) 0.019(2) 0.004(2) 0.005(2) -0.005(2)
C11 0.039(3) 0.032(3) 0.035(3) -0.003(2) 0.001(2) 0.001(2)
C5 0.024(3) 0.041(3) 0.025(3) 0.001(2) 0.008(2) 0.005(2)
C15 0.031(3) 0.053(4) 0.029(3) 0.012(2) 0.007(2) 0.010(3)
C4 0.033(3) 0.062(4) 0.028(3) 0.012(3) 0.009(2) 0.008(3)
C16 0.028(3) 0.055(4) 0.031(3) 0.010(3) 0.005(2) 0.006(3)
C10 0.053(4) 0.039(3) 0.040(3) -0.002(3) -0.005(3) -0.004(3)
C3 0.022(3) 0.064(4) 0.035(3) 0.010(3) 0.004(2) 0.010(3)
C9 0.047(4) 0.041(3) 0.037(3) 0.005(3) -0.001(3) -0.001(3)
N1 0.086(3) 0.060(2) 0.076(4) -0.013(2) 0.035(2) -0.001(2)
N2 0.097(6) 0.069(5) 0.115(7) 0.020(5) 0.002(5) 0.006(4)
C22 0.061(5) 0.053(4) 0.092(6) 0.000(4) 0.016(5) 0.005(4)
O22 0.142(9) 0.254(13) 0.131(8) 0.065(9) -0.024(6) 0.007(9)
C23 0.146(12) 0.104(10) 0.199(15) 0.044(10) -0.039(11) 0.032(9)
C24 0.180(15) 0.191(17) 0.186(16) 0.093(13) 0.078(13) -0.007(13)
C21A 0.105(5) 0.064(3) 0.102(6) -0.023(4) 0.055(5) -0.007(3)
C19A 0.055(4) 0.055(2) 0.047(5) -0.001(2) 0.006(3) 0.012(2)
C20A 0.196(5) 0.106(4) 0.314(11) -0.119(6) 0.195(7) -0.074(4)
C21 0.096(4) 0.096(5) 0.22(2) -0.088(9) 0.074(7) -0.020(4)
C20 0.090(3) 0.074(7) 0.136(17) -0.041(10) 0.049(5) -0.007(3)
C19 0.086(4) 0.072(4) 0.108(10) -0.034(6) 0.040(5) -0.006(3)

loop_
_atom_type_symbol
_atom_type_description
_atom_type_scat_dispersion_real
_atom_type_scat_dispersion_imag
_atom_type_scat_source
C C 0.0033 0.0016 'International Tables Vol C Tables 4.2.6.8 and 6.1.1.4'
H H 0.0000 0.0000 'International Tables Vol C Tables 4.2.6.8 and 6.1.1.4'
Ce Ce -0.2486 2.6331 'International Tables Vol C Tables 4.2.6.8 and 6.1.1.4'
N N 0.0061 0.0033 'International Tables Vol C Tables 4.2.6.8 and 6.1.1.4'
O O 0.0106 0.0060 'International Tables Vol C Tables 4.2.6.8 and 6.1.1.4'

loop_
_geom_angle_atom_site_label_1
_geom_angle_atom_site_label_2
_geom_angle_atom_site_label_3
_geom_angle
_geom_angle_site_symmetry_1
_geom_angle_site_symmetry_3
O11 Ce01 O11 67.15(12) . 3_665
O11 Ce01 O12 114.71(11) . 3_665
O11 Ce01 O9 74.78(12) . 4_565
O11 Ce01 O10 125.01(12) . 4_565
O11 Ce01 O17 82.02(12) . .
O11 Ce01 O18 96.16(13) . .
O11 Ce01 C13 91.23(12) . 3_665
O11 Ce01 C13 24.39(11) 3_665 3_665
O11 Ce01 O19 77.33(15) . .
O11 Ce01 C12 79.84(12) 3_665 4_565
O11 Ce01 C12 100.09(14) . 4_565
O12 Ce01 O11 47.66(10) 3_665 3_665
O12 Ce01 O10 69.06(13) 3_665 4_565
O12 Ce01 C13 23.50(12) 3_665 3_665
O12 Ce01 C12 74.40(14) 3_665 4_565
O9 Ce01 O11 70.16(12) 4_565 3_665
O9 Ce01 O12 85.42(13) 4_565 3_665
O9 Ce01 O10 50.34(11) 4_565 4_565
O9 Ce01 C13 79.19(13) 4_565 3_665
O9 Ce01 C12 25.31(13) 4_565 4_565
O10 Ce01 O11 93.72(11) 4_565 3_665
O10 Ce01 C13 82.62(12) 4_565 3_665
O10 Ce01 C12 25.14(12) 4_565 4_565
O17 Ce01 O11 67.36(11) . 3_665
O17 Ce01 O12 71.85(13) . 3_665
O17 Ce01 O9 136.82(12) . 4_565
O17 Ce01 O10 139.22(13) . 4_565
O17 Ce01 C13 65.26(13) . 3_665
O17 Ce01 C12 143.52(13) . 4_565
O18 Ce01 O11 145.07(13) . 3_665
O18 Ce01 O12 138.26(13) . 3_665
O18 Ce01 O9 75.98(14) . 4_565
O18 Ce01 O10 70.31(13) . 4_565
O18 Ce01 O17 143.36(14) . .
O18 Ce01 C13 151.16(14) . 3_665
O18 Ce01 C12 73.01(14) . 4_565
O2 Ce01 O11 155.54(16) . .
O2 Ce01 O11 122.02(12) . 3_665
O2 Ce01 O12 77.06(13) . 3_665
O2 Ce01 O9 129.02(16) . 4_565
O2 Ce01 O10 78.72(16) . 4_565
O2 Ce01 O17 81.76(15) . .
O2 Ce01 O18 86.15(15) . .
O2 Ce01 C13 98.43(14) . 3_665
O2 Ce01 O19 80.13(18) . .
O2 Ce01 C12 103.85(17) . 4_565
O19 Ce01 O11 127.72(15) . 3_665
O19 Ce01 O12 138.49(15) . 3_665
O19 Ce01 O9 135.25(14) . 4_565
O19 Ce01 O10 138.51(15) . 4_565
O19 Ce01 O17 70.89(14) . .
O19 Ce01 O18 73.02(15) . .
O19 Ce01 C13 135.81(15) . 3_665
O19 Ce01 C12 145.42(15) . 4_565
C12 Ce01 C13 78.26(14) 4_565 3_665
O6 Ce02 Ce02 39.13(8) . 3_766
O6 Ce02 Ce02 35.31(7) 3_766 3_766
O6 Ce02 O6 74.45(12) . 3_766
O6 Ce02 O14 146.88(12) . 1_655
O6 Ce02 O7 121.57(12) . 3_766
O6 Ce02 O16 86.59(14) . .
O6 Ce02 O15 158.58(11) . 1_655
O6 Ce02 C7 98.03(13) . 3_766
O6 Ce02 C7 24.73(12) 3_766 3_766
O6 Ce02 C18 166.62(13) . 1_655
O6 Ce02 C18 114.42(12) 3_766 1_655
O5 Ce02 Ce02 67.07(8) 3_666 3_766
O5 Ce02 O6 68.14(11) 3_666 3_766
O5 Ce02 O6 75.95(12) 3_666 .
O5 Ce02 O14 135.09(12) 3_666 1_655
O5 Ce02 O7 70.91(13) 3_666 3_766
O5 Ce02 O16 141.72(13) 3_666 .
O5 Ce02 O15 95.15(12) 3_666 1_655
O5 Ce02 C7 66.56(13) 3_666 3_766
O5 Ce02 C18 116.19(13) 3_666 1_655
O1 Ce02 Ce02 110.48(9) . 3_766
O1 Ce02 O6 136.68(11) . 3_766
O1 Ce02 O6 77.81(12) . .
O1 Ce02 O5 73.28(12) . 3_666
O1 Ce02 O14 117.46(12) . 1_655
O1 Ce02 O7 132.08(13) . 3_766
O1 Ce02 O16 69.82(13) . .
O1 Ce02 O4 133.87(14) . 1_655
O1 Ce02 O15 80.98(12) . 1_655
O1 Ce02 C7 139.32(13) . 3_766
O1 Ce02 C18 99.66(13) . 1_655
O14 Ce02 Ce02 131.18(9) 1_655 3_766
O14 Ce02 O6 103.77(12) 1_655 3_766
O14 Ce02 O7 71.75(13) 1_655 3_766
O14 Ce02 O15 49.42(11) 1_655 1_655
O14 Ce02 C7 88.14(13) 1_655 3_766
O14 Ce02 C18 24.61(12) 1_655 1_655
O7 Ce02 Ce02 83.38(8) 3_766 3_766
O7 Ce02 O6 49.04(11) 3_766 3_766
O7 Ce02 O15 71.74(12) 3_766 1_655
O7 Ce02 C7 24.34(12) 3_766 3_766
O7 Ce02 C18 69.91(13) 3_766 1_655
O16 Ce02 Ce02 117.42(12) . 3_766
O16 Ce02 O6 139.25(13) . 3_766
O16 Ce02 O14 73.42(14) . 1_655
O16 Ce02 O7 144.88(14) . 3_766
O16 Ce02 O15 88.92(15) . 1_655
O16 Ce02 C7 150.85(13) . 3_766
O16 Ce02 C18 80.25(15) . 1_655
O4 Ce02 Ce02 66.83(9) 1_655 3_766
O4 Ce02 O6 68.53(12) 1_655 3_766
O4 Ce02 O6 75.16(12) 1_655 .
O4 Ce02 O5 132.74(12) 1_655 3_666
O4 Ce02 O14 73.65(12) 1_655 1_655
O4 Ce02 O7 94.01(14) 1_655 3_766
O4 Ce02 O16 71.90(14) 1_655 .
O4 Ce02 O15 123.06(11) 1_655 1_655
O4 Ce02 C7 81.45(14) 1_655 3_766
O4 Ce02 C18 98.25(13) 1_655 1_655
O15 Ce02 Ce02 153.37(9) 1_655 3_766
O15 Ce02 O6 120.79(12) 1_655 3_766
O15 Ce02 C7 96.06(13) 1_655 3_766
O15 Ce02 C18 24.82(12) 1_655 1_655
C7 Ce02 Ce02 59.26(10) 3_766 3_766
C18 Ce02 Ce02 148.71(10) 1_655 3_766
C18 Ce02 C7 92.37(14) 1_655 3_766
Ce01 O11 Ce01 112.85(12) . 3_665
C13 O11 Ce01 89.0(3) . 3_665
C13 O11 Ce01 156.2(3) . .
Ce02 O6 Ce02 105.55(12) . 3_766
C7 O6 Ce02 91.1(3) . 3_766
C7 O6 Ce02 155.6(3) . .
C6 O5 Ce02 135.7(3) . 3_666
C13 O12 Ce01 99.9(3) . 3_665
C12 O9 Ce01 94.5(3) . 4_666
C1 O1 Ce02 146.9(3) . .
C12 O10 Ce01 92.2(3) . 4_666
C11 O8 C8 107.3(4) . .
C2 O3 C5 106.3(4) . .
C18 O14 Ce02 97.6(3) . 1_455
C7 O7 Ce02 96.8(3) . 3_766
Ce02 O16 H16A 128(3) . .
Ce02 O16 H16B 128(3) . .
H16A O16 H16B 103(4) . .
C6 O4 Ce02 139.4(3) . 1_455
C18 O15 Ce02 90.9(3) . 1_455
C14 O13 C17 106.6(4) . .
Ce01 O17 H17A 109.4 . .
Ce01 O17 H17B 109.2 . .
H17A O17 H17B 109.5 . .
Ce01 O18 H18A 109.4 . .
Ce01 O18 H18B 109.5 . .
H18A O18 H18B 109.3 . .
O6 C7 Ce02 64.1(3) . 3_766
O6 C7 C8 117.9(5) . .
O7 C7 Ce02 58.8(3) . 3_766
O7 C7 O6 122.8(5) . .
O7 C7 C8 119.2(5) . .
C8 C7 Ce02 177.1(4) . 3_766
C1 O2 Ce01 175.4(4) . .
O11 C13 Ce01 66.6(3) . 3_665
O11 C13 C14 120.0(4) . .
O12 C13 Ce01 56.6(3) . 3_665
O12 C13 O11 122.2(4) . .
O12 C13 C14 117.8(4) . .
C14 C13 Ce01 166.7(4) . 3_665
C19A O19 Ce01 164.7(7) . .
C19 O19 Ce01 136.1(12) . .
O8 C8 C7 116.6(4) . .
C9 C8 O8 109.5(5) . .
C9 C8 C7 133.8(5) . .
O5 C6 C5 115.1(5) . .
O4 C6 O5 125.9(5) . .
O4 C6 C5 118.9(4) . .
O9 C12 Ce01 60.2(3) . 4_666
O9 C12 C11 118.0(5) . .
O10 C12 Ce01 62.7(3) . 4_666
O10 C12 O9 122.5(5) . .
O10 C12 C11 119.5(5) . .
C11 C12 Ce01 172.2(4) . 4_666
O1 C1 C2 117.8(4) . .
O2 C1 O1 125.1(5) . .
O2 C1 C2 117.1(4) . .
O14 C18 Ce02 57.8(3) . 1_455
O14 C18 C17 118.8(4) . .
O15 C18 Ce02 64.3(3) . 1_455
O15 C18 O14 122.0(5) . .
O15 C18 C17 119.1(5) . .
C17 C18 Ce02 176.5(4) . 1_455
O13 C14 C13 116.9(4) . .
C15 C14 O13 110.5(4) . .
C15 C14 C13 132.6(5) . .
H21G O21 H21H 109.5 . .
O3 C2 C1 116.5(4) . .
C3 C2 O3 109.9(4) . .
C3 C2 C1 133.3(5) . .
O13 C17 C18 114.4(4) . .
C16 C17 O13 108.4(4) . .
C16 C17 C18 137.1(5) . .
O8 C11 C12 117.0(5) . .
C10 C11 O8 109.4(5) . .
C10 C11 C12 133.6(5) . .
O3 C5 C6 117.7(4) . .
C4 C5 O3 110.1(4) . .
C4 C5 C6 132.0(5) . .
C14 C15 H15 126.8 . .
C14 C15 C16 106.4(5) . .
C16 C15 H15 126.8 . .
C5 C4 H4 126.8 . .
C5 C4 C3 106.4(5) . .
C3 C4 H4 126.8 . .
C17 C16 C15 108.1(5) . .
C17 C16 H16 125.9 . .
C15 C16 H16 125.9 . .
C11 C10 H10 126.4 . .
C11 C10 C9 107.2(5) . .
C9 C10 H10 126.4 . .
C2 C3 C4 107.3(5) . .
C2 C3 H3 126.4 . .
C4 C3 H3 126.4 . .
C8 C9 C10 106.6(5) . .
C8 C9 H9 126.7 . .
C10 C9 H9 126.7 . .
C19A N1 C21A 120.4(9) . .
C19A N1 C20A 120.9(9) . .
C20A N1 C21A 118.5(10) . .
C20 N1 C21 116.1(15) . .
C19 N1 C21 116.1(17) . .
C19 N1 C20 127.6(17) . .
C22 N2 C23 119.9(10) . .
C22 N2 C24 120.9(10) . .
C24 N2 C23 119.2(11) . .
O20 C22 N2 125.4(8) . .
O20 C22 H22 117.3 . .
N2 C22 H22 117.3 . .
H22A O22 H22B 109.5 . .
N2 C23 H23A 109.5 . .
N2 C23 H23B 109.5 . .
N2 C23 H23C 109.5 . .
H23A C23 H23B 109.5 . .
H23A C23 H23C 109.5 . .
H23B C23 H23C 109.5 . .
N2 C24 H24A 109.5 . .
N2 C24 H24B 109.5 . .
N2 C24 H24C 109.5 . .
H24A C24 H24B 109.5 . .
H24A C24 H24C 109.5 . .
H24B C24 H24C 109.5 . .
N1 C21A H21A 109.5 . .
N1 C21A H21B 109.5 . .
N1 C21A H21C 109.5 . .
H21A C21A H21B 109.5 . .
H21A C21A H21C 109.5 . .
H21B C21A H21C 109.5 . .
O19 C19A N1 125.2(10) . .
O19 C19A H19A 117.4 . .
N1 C19A H19A 117.4 . .
N1 C20A H20A 109.5 . .
N1 C20A H20B 109.5 . .
N1 C20A H20C 109.5 . .
H20A C20A H20B 109.5 . .
H20A C20A H20C 109.5 . .
H20B C20A H20C 109.5 . .
N1 C21 H21D 109.5 . .
N1 C21 H21E 109.5 . .
N1 C21 H21F 109.5 . .
H21D C21 H21E 109.5 . .
H21D C21 H21F 109.5 . .
H21E C21 H21F 109.5 . .
N1 C20 H20D 109.5 . .
N1 C20 H20E 109.5 . .
N1 C20 H20F 109.5 . .
H20D C20 H20E 109.5 . .
H20D C20 H20F 109.5 . .
H20E C20 H20F 109.5 . .
O19 C19 N1 123(2) . .
O19 C19 H19 118.5 . .
N1 C19 H19 118.5 . .
H23D O23 H23E 109.5 . .

loop_
_geom_bond_atom_site_label_1
_geom_bond_atom_site_label_2
_geom_bond_distance
_geom_bond_site_symmetry_2
Ce01 O11 2.447(3) .
Ce01 O11 2.821(3) 3_665
Ce01 O12 2.605(4) 3_665
Ce01 O9 2.569(4) 4_565
Ce01 O10 2.623(4) 4_565
Ce01 O17 2.535(4) .
Ce01 O18 2.482(4) .
Ce01 O2 2.322(4) .
Ce01 C13 3.074(5) 3_665
Ce01 O19 2.471(4) .
Ce01 C12 2.950(5) 4_565
Ce02 Ce02 4.1326(5) 3_766
Ce02 O6 2.707(4) 3_766
Ce02 O6 2.480(3) .
Ce02 O5 2.476(3) 3_666
Ce02 O1 2.422(3) .
Ce02 O14 2.550(3) 1_655
Ce02 O7 2.592(4) 3_766
Ce02 O16 2.502(4) .
Ce02 O4 2.458(4) 1_655
Ce02 O15 2.692(4) 1_655
Ce02 C7 3.008(5) 3_766
Ce02 C18 2.987(5) 1_655
O11 C13 1.270(6) .
O6 C7 1.259(6) .
O5 C6 1.263(6) .
O12 C13 1.244(6) .
O9 C12 1.265(6) .
O1 C1 1.241(5) .
O10 C12 1.254(6) .
O8 C8 1.375(6) .
O8 C11 1.369(6) .
O3 C2 1.372(5) .
O3 C5 1.372(6) .
O14 C18 1.255(6) .
O7 C7 1.249(6) .
O16 H16A 0.847(19) .
O16 H16B 0.851(19) .
O4 C6 1.253(6) .
O15 C18 1.254(6) .
O13 C14 1.369(6) .
O13 C17 1.389(6) .
O17 H17A 0.8509 .
O17 H17B 0.8496 .
O18 H18A 0.8541 .
O18 H18B 0.8545 .
C7 C8 1.476(7) .
O2 C1 1.230(6) .
C13 C14 1.480(7) .
O19 C19A 1.199(11) .
O19 C19 1.22(3) .
C8 C9 1.348(8) .
C6 C5 1.475(7) .
C12 C11 1.462(7) .
C1 C2 1.473(6) .
O20 C22 1.203(9) .
C18 C17 1.465(7) .
C14 C15 1.337(7) .
O21 H21G 0.8503 .
O21 H21H 0.8495 .
C2 C3 1.338(7) .
C17 C16 1.343(7) .
C11 C10 1.347(8) .
C5 C4 1.347(7) .
C15 H15 0.9300 .
C15 C16 1.416(7) .
C4 H4 0.9300 .
C4 C3 1.418(7) .
C16 H16 0.9300 .
C10 H10 0.9300 .
C10 C9 1.426(8) .
C3 H3 0.9300 .
C9 H9 0.9300 .
N1 C21A 1.477(13) .
N1 C19A 1.328(12) .
N1 C20A 1.399(17) .
N1 C21 1.55(3) .
N1 C20 1.40(3) .
N1 C19 1.33(2) .
N2 C22 1.341(11) .
N2 C23 1.447(13) .
N2 C24 1.396(14) .
C22 H22 0.9300 .
O22 H22A 0.8501 .
O22 H22B 0.8496 .
C23 H23A 0.9600 .
C23 H23B 0.9600 .
C23 H23C 0.9600 .
C24 H24A 0.9600 .
C24 H24B 0.9600 .
C24 H24C 0.9600 .
C21A H21A 0.9600 .
C21A H21B 0.9600 .
C21A H21C 0.9600 .
C19A H19A 0.9300 .
C20A H20A 0.9600 .
C20A H20B 0.9600 .
C20A H20C 0.9600 .
C21 H21D 0.9600 .
C21 H21E 0.9600 .
C21 H21F 0.9600 .
C20 H20D 0.9600 .
C20 H20E 0.9600 .
C20 H20F 0.9600 .
C19 H19 0.9300 .
O23 H23D 0.8500 .
O23 H23E 0.8498 .

loop_
_geom_hbond_atom_site_label_D
_geom_hbond_atom_site_label_H
_geom_hbond_atom_site_label_A
_geom_hbond_distance_DH
_geom_hbond_distance_HA
_geom_hbond_distance_DA
_geom_hbond_angle_DHA
_geom_hbond_site_symmetry_A
_geom_hbond_publ_flag
C20A^a H20B^a O23 0.96 1.88 2.72(4) 145.6 . yes
O16 H16A O21 0.847(19) 1.89(2) 2.731(7) 177(4) . yes
O16 H16B O20 0.851(19) 1.91(2) 2.761(6) 175(7) 1_655 yes
O17 H17A O15 0.85 2.18 2.713(5) 120.7 1_655 yes
O18 H18A O20 0.85 1.99 2.788(7) 155.4 . yes
O21 H21G O22 0.85 2.05 2.883(14) 165.9 . yes
O21 H21H O12 0.85 1.98 2.819(6) 167.3 3_665 yes
O22 H22B O23 0.85 1.95 2.68(3) 143.9 2_645 yes
